data_4077601
loop_
_publ_author_name
'Bashall, Allan'
'Collier, Philip E.'
'Gade, Lutz H.'
'McPartlin, Mary'
'Mountford, Philip'
'Pugh, Stephen M.'
'Radojevic, Sanja'
'Schubart, Martin'
'Scowen, Ian J.'
'Tr\"osch, Dominique J. M.'

_publ_section_title
;
 C&#x2212;C and C&#x2212;N Coupling Reactions of an Imidotitanium Complex
 with Isocyanides
;
_journal_issue 23
_journal_name_full Organometallics
_journal_page_first 4784
_journal_paper_doi 10.1021/om0005710
_journal_volume 19
_journal_year 2000
_chemical_formula_sum 'C25 H47 N7 Si2 Ti'
_chemical_formula_weight 549.78
_chemical_name_systematic
; 
 ? 
;
_space_group_IT_number 2
_symmetry_cell_setting triclinic
_symmetry_space_group_name_Hall '-P 1'
_symmetry_space_group_name_H-M 'P -1'
_atom_sites_solution_hydrogens geom
_atom_sites_solution_primary direct
_atom_sites_solution_secondary difmap
_audit_creation_method SHELXL-97
_cell_angle_alpha 94.333(8)
_cell_angle_beta 108.378(13)
_cell_angle_gamma 111.976(11)
_cell_formula_units_Z 2
_cell_length_a 10.0312(18)
_cell_length_b 11.4608(14)
_cell_length_c 15.465(2)
_cell_measurement_reflns_used 43
_cell_measurement_temperature 298(2)
_cell_measurement_theta_max 15.64
_cell_measurement_theta_min 5.01
_cell_volume 1526.4(4)
_computing_cell_refinement 'Siemens XSCANS'
_computing_data_collection 'Siemens XSCANS'
_computing_data_reduction 'Siemens SHELXTL'
_computing_molecular_graphics 'Siemens SHELXTL'
_computing_publication_material 'Siemens SHELXTL'
_computing_structure_refinement 'SHELXL-97 (Sheldrick, 1997)'
_computing_structure_solution 'SHELXS-97 (Sheldrick, 1990)'
_diffrn_ambient_temperature 298(2)
_diffrn_measured_fraction_theta_full 0.994
_diffrn_measured_fraction_theta_max 0.994
_diffrn_measurement_method '2\q/\w scans'
_diffrn_radiation_monochromator graphite
_diffrn_radiation_source 'fine-focus sealed tube'
_diffrn_radiation_type MoK\a
_diffrn_radiation_wavelength 0.71073
_diffrn_reflns_av_R_equivalents 0.0203
_diffrn_reflns_av_sigmaI/netI 0.0488
_diffrn_reflns_limit_h_max 11
_diffrn_reflns_limit_h_min -1
_diffrn_reflns_limit_k_max 12
_diffrn_reflns_limit_k_min -13
_diffrn_reflns_limit_l_max 17
_diffrn_reflns_limit_l_min -18
_diffrn_reflns_number 6353
_diffrn_reflns_theta_full 25.00
_diffrn_reflns_theta_max 25.00
_diffrn_reflns_theta_min 1.42
_diffrn_standards_decay_% 3.58
_diffrn_standards_interval_count 97
_diffrn_standards_number 3
_exptl_absorpt_coefficient_mu 0.384
_exptl_absorpt_correction_T_max 0.95820
_exptl_absorpt_correction_T_min 0.61107
_exptl_absorpt_correction_type empirical
_exptl_crystal_colour brown
_exptl_crystal_density_diffrn 1.196
_exptl_crystal_density_method 'not measured'
_exptl_crystal_description block
_exptl_crystal_F_000 592
_exptl_crystal_size_max 0.48
_exptl_crystal_size_mid 0.52
_exptl_crystal_size_min 0.60
_refine_diff_density_max 0.234
_refine_diff_density_min -0.245
_refine_diff_density_rms 0.050
_refine_ls_extinction_method none
_refine_ls_goodness_of_fit_ref 1.033
_refine_ls_hydrogen_treatment mixed
_refine_ls_matrix_type full
_refine_ls_number_parameters 316
_refine_ls_number_reflns 5348
_refine_ls_number_restraints 0
_refine_ls_restrained_S_all 1.033
_refine_ls_R_factor_all 0.0723
_refine_ls_R_factor_gt 0.0436
_refine_ls_shift/su_max 0.012
_refine_ls_shift/su_mean 0.001
_refine_ls_structure_factor_coef Fsqd
_refine_ls_weighting_details 'calc w=1/[\s^2^(Fo^2^)+(0.0442P)^2^+0.7505P] where P=(Fo^2^+2Fc^2^)/3'
_refine_ls_weighting_scheme calc
_refine_ls_wR_factor_gt 0.0921
_refine_ls_wR_factor_ref 0.1083
_reflns_number_gt 3900
_reflns_number_total 5348
_reflns_threshold_expression >2sigma(I)
_cod_data_source_file om0005710.cif
_cod_data_source_block sa225
_cod_depositor_comments
;
The following automatic conversions were performed:

'_symmetry_cell_setting' value 'Triclinic' changed to 'triclinic'
according to /home/saulius/struct/CIF-dictionaries/cif_core.dic
dictionary named 'cif_core.dic' version 2.4.2 from 2011-04-26.

Automatic conversion script
Id: cif_fix_values 1715 2011-07-08 13:25:40Z adriana 
;
_cod_original_sg_symbol_H-M P-1
_cod_database_code 4077601

loop_
_symmetry_equiv_pos_as_xyz
'x, y, z'
'-x, -y, -z'

loop_
_atom_site_label
_atom_site_type_symbol
_atom_site_fract_x
_atom_site_fract_y
_atom_site_fract_z
_atom_site_U_iso_or_equiv
_atom_site_adp_type
_atom_site_occupancy
_atom_site_symmetry_multiplicity
_atom_site_calc_flag
_atom_site_refinement_flags
Ti Ti 1.42041(6) 1.27953(5) 1.23896(3) 0.02796(14) Uani 1 1 d .
Si2 Si 1.27593(10) 1.07484(8) 1.35922(6) 0.0430(2) Uani 1 1 d .
Si3 Si 1.67902(11) 1.53140(9) 1.20609(7) 0.0454(2) Uani 1 1 d .
N1 N 1.5223(3) 1.1357(2) 1.22122(16) 0.0352(6) Uani 1 1 d .
N2 N 1.4203(3) 1.2095(2) 1.34911(15) 0.0317(5) Uani 1 1 d .
N3 N 1.6211(3) 1.4081(2) 1.26423(15) 0.0316(5) Uani 1 1 d .
N4 N 1.2730(3) 1.3631(2) 1.23705(15) 0.0302(5) Uani 1 1 d .
N5 N 1.2808(3) 1.2123(2) 1.10732(16) 0.0384(6) Uani 1 1 d .
N6 N 1.0013(3) 1.2998(3) 1.16341(18) 0.0468(7) Uani 1 1 d .
N7 N 0.8869(3) 1.2010(3) 0.9942(2) 0.0587(8) Uani 1 1 d .
C3 C 1.7480(3) 1.3975(3) 1.3389(2) 0.0404(7) Uani 1 1 d .
H3A H 1.7868 1.4679 1.3920 0.049 Uiso 1 1 calc R
H3B H 1.8315 1.4094 1.3168 0.049 Uiso 1 1 calc R
C2 C 1.5793(3) 1.2444(3) 1.41464(19) 0.0378(7) Uani 1 1 d .
H2A H 1.5774 1.1755 1.4477 0.045 Uiso 1 1 calc R
H2B H 1.6094 1.3212 1.4605 0.045 Uiso 1 1 calc R
C1 C 1.7077(3) 1.2702(3) 1.37308(19) 0.0335(6) Uani 1 1 d .
C4 C 1.1306(3) 1.2968(3) 1.1658(2) 0.0352(7) Uani 1 1 d .
C5 C 1.1405(3) 1.2223(3) 1.0870(2) 0.0381(7) Uani 1 1 d .
C6 C 0.8685(4) 1.2083(3) 1.0835(3) 0.0582(10) Uani 1 1 d .
H6A H 0.8412 1.1232 1.0973 0.070 Uiso 1 1 calc R
H6B H 0.7817 1.2300 1.0770 0.070 Uiso 1 1 calc R
C7 C 1.0246(4) 1.1871(3) 1.0030(2) 0.0543(9) Uani 1 1 d .
H7 H 1.0354 1.1535 0.9502 0.065 Uiso 1 1 calc R
C10 C 1.8540(4) 1.2865(3) 1.4544(2) 0.0477(8) Uani 1 1 d .
H10A H 1.8825 1.3588 1.5028 0.072 Uiso 1 1 calc R
H10B H 1.9372 1.3013 1.4324 0.072 Uiso 1 1 calc R
H10C H 1.8337 1.2098 1.4787 0.072 Uiso 1 1 calc R
C11 C 1.6545(3) 1.1574(3) 1.2935(2) 0.0366(7) Uani 1 1 d .
C12 C 1.7277(4) 1.0765(3) 1.2936(3) 0.0552(9) Uani 1 1 d .
H12 H 1.8189 1.0929 1.3429 0.066 Uiso 1 1 calc R
C13 C 1.6656(5) 0.9714(4) 1.2204(3) 0.0706(11) Uani 1 1 d .
H13 H 1.7163 0.9185 1.2188 0.085 Uiso 1 1 calc R
C14 C 1.5279(5) 0.9464(3) 1.1502(3) 0.0645(11) Uani 1 1 d .
H14 H 1.4814 0.8740 1.1017 0.077 Uiso 1 1 calc R
C15 C 1.4597(4) 1.0297(3) 1.1527(2) 0.0479(8) Uani 1 1 d .
H15 H 1.3662 1.0121 1.1050 0.058 Uiso 1 1 calc R
C21 C 1.2549(5) 1.0991(4) 1.4741(3) 0.0730(12) Uani 1 1 d .
H21A H 1.3516 1.1184 1.5237 0.110 Uiso 1 1 calc R
H21B H 1.1763 1.0219 1.4778 0.110 Uiso 1 1 calc R
H21C H 1.2260 1.1694 1.4800 0.110 Uiso 1 1 calc R
C22 C 1.3217(5) 0.9310(3) 1.3506(3) 0.0698(11) Uani 1 1 d .
H22A H 1.4179 0.9485 1.3999 0.105 Uiso 1 1 calc R
H22B H 1.3302 0.9135 1.2913 0.105 Uiso 1 1 calc R
H22C H 1.2405 0.8576 1.3561 0.105 Uiso 1 1 calc R
C23 C 1.0907(4) 1.0381(3) 1.2631(3) 0.0658(11) Uani 1 1 d .
H23A H 1.1024 1.0259 1.2043 0.099 Uiso 1 1 calc R
H23B H 1.0619 1.1085 1.2688 0.099 Uiso 1 1 calc R
H23C H 1.0116 0.9609 1.2664 0.099 Uiso 1 1 calc R
C31 C 1.7677(5) 1.4875(5) 1.1276(3) 0.0866(15) Uani 1 1 d .
H31A H 1.8550 1.4728 1.1636 0.130 Uiso 1 1 calc R
H31B H 1.8013 1.5565 1.0970 0.130 Uiso 1 1 calc R
H31C H 1.6927 1.4104 1.0817 0.130 Uiso 1 1 calc R
C32 C 1.8269(5) 1.6821(4) 1.2952(3) 0.0926(16) Uani 1 1 d .
H32A H 1.7820 1.7056 1.3361 0.139 Uiso 1 1 calc R
H32B H 1.8603 1.7506 1.2641 0.139 Uiso 1 1 calc R
H32C H 1.9141 1.6671 1.3309 0.139 Uiso 1 1 calc R
C33 C 1.5103(4) 1.5592(4) 1.1362(3) 0.0586(10) Uani 1 1 d .
H33A H 1.4647 1.5827 1.1767 0.088 Uiso 1 1 calc R
H33B H 1.4352 1.4818 1.0907 0.088 Uiso 1 1 calc R
H33C H 1.5437 1.6276 1.1050 0.088 Uiso 1 1 calc R
C41 C 1.2876(3) 1.4593(3) 1.31479(19) 0.0346(7) Uani 1 1 d .
C42 C 1.2353(4) 1.5614(3) 1.2763(2) 0.0542(9) Uani 1 1 d .
H42A H 1.2944 1.6024 1.2403 0.081 Uiso 1 1 calc R
H42B H 1.2516 1.6249 1.3273 0.081 Uiso 1 1 calc R
H42C H 1.1274 1.5207 1.2373 0.081 Uiso 1 1 calc R
C43 C 1.4582(4) 1.5285(3) 1.3785(2) 0.0454(8) Uani 1 1 d .
H43A H 1.5180 1.5706 1.3431 0.068 Uiso 1 1 calc R
H43B H 1.4936 1.4670 1.4041 0.068 Uiso 1 1 calc R
H43C H 1.4704 1.5916 1.4283 0.068 Uiso 1 1 calc R
C44 C 1.1950(4) 1.3928(3) 1.3726(2) 0.0533(9) Uani 1 1 d .
H44A H 1.0874 1.3481 1.3332 0.080 Uiso 1 1 calc R
H44B H 1.2072 1.4563 1.4221 0.080 Uiso 1 1 calc R
H44C H 1.2321 1.3323 1.3985 0.080 Uiso 1 1 calc R
C51 C 1.3194(4) 1.1913(4) 1.0256(2) 0.0575(9) Uani 1 1 d .
H51A H 1.4169 1.1851 1.0450 0.086 Uiso 1 1 calc R
H51B H 1.3266 1.2623 0.9953 0.086 Uiso 1 1 calc R
H51C H 1.2402 1.1128 0.9829 0.086 Uiso 1 1 calc R
C71 C 0.8731(5) 1.3029(4) 0.9455(3) 0.0831(14) Uani 1 1 d .
H71A H 0.7787 1.3095 0.9413 0.125 Uiso 1 1 calc R
H71B H 0.8718 1.2826 0.8838 0.125 Uiso 1 1 calc R
H71C H 0.9596 1.3836 0.9794 0.125 Uiso 1 1 calc R

loop_
_atom_site_aniso_label
_atom_site_aniso_U_11
_atom_site_aniso_U_22
_atom_site_aniso_U_33
_atom_site_aniso_U_23
_atom_site_aniso_U_13
_atom_site_aniso_U_12
Ti 0.0294(3) 0.0281(3) 0.0248(3) 0.0028(2) 0.0093(2) 0.0116(2)
Si2 0.0429(5) 0.0386(5) 0.0522(6) 0.0186(4) 0.0230(4) 0.0161(4)
Si3 0.0435(5) 0.0468(5) 0.0548(6) 0.0263(4) 0.0248(5) 0.0200(4)
N1 0.0358(14) 0.0326(13) 0.0355(14) 0.0018(11) 0.0127(11) 0.0141(11)
N2 0.0324(13) 0.0337(13) 0.0317(13) 0.0097(10) 0.0146(11) 0.0143(11)
N3 0.0326(13) 0.0315(12) 0.0292(12) 0.0073(10) 0.0110(11) 0.0123(10)
N4 0.0302(13) 0.0295(12) 0.0251(12) -0.0012(10) 0.0054(10) 0.0117(10)
N5 0.0446(15) 0.0415(14) 0.0268(13) -0.0020(11) 0.0100(11) 0.0201(12)
N6 0.0309(14) 0.0517(16) 0.0479(16) 0.0019(13) 0.0042(12) 0.0174(13)
N7 0.0436(17) 0.0521(17) 0.0515(18) 0.0000(14) -0.0107(14) 0.0156(14)
C3 0.0321(16) 0.0379(17) 0.0403(17) 0.0081(14) 0.0079(14) 0.0080(14)
C2 0.0390(17) 0.0445(17) 0.0297(15) 0.0106(13) 0.0124(13) 0.0172(14)
C1 0.0302(15) 0.0362(16) 0.0318(15) 0.0100(12) 0.0082(13) 0.0139(13)
C4 0.0357(17) 0.0312(15) 0.0331(16) 0.0053(12) 0.0056(13) 0.0143(13)
C5 0.0400(18) 0.0311(15) 0.0323(16) -0.0015(12) 0.0032(14) 0.0137(14)
C6 0.0344(19) 0.056(2) 0.064(2) 0.0034(18) 0.0014(17) 0.0146(17)
C7 0.057(2) 0.050(2) 0.0392(19) -0.0091(15) -0.0009(16) 0.0233(18)
C10 0.0368(18) 0.056(2) 0.0432(19) 0.0133(16) 0.0067(15) 0.0187(16)
C11 0.0351(17) 0.0356(16) 0.0427(17) 0.0111(13) 0.0181(14) 0.0152(13)
C12 0.051(2) 0.058(2) 0.064(2) 0.0106(18) 0.0183(18) 0.0336(18)
C13 0.068(3) 0.062(2) 0.097(3) 0.007(2) 0.032(2) 0.044(2)
C14 0.068(3) 0.047(2) 0.077(3) -0.0100(19) 0.027(2) 0.027(2)
C15 0.0454(19) 0.0421(18) 0.049(2) -0.0039(15) 0.0131(16) 0.0165(16)
C21 0.092(3) 0.075(3) 0.077(3) 0.039(2) 0.058(3) 0.035(2)
C22 0.083(3) 0.045(2) 0.097(3) 0.030(2) 0.044(3) 0.032(2)
C23 0.046(2) 0.045(2) 0.087(3) 0.0211(19) 0.014(2) 0.0057(17)
C31 0.095(3) 0.135(4) 0.096(3) 0.073(3) 0.072(3) 0.077(3)
C32 0.074(3) 0.047(2) 0.118(4) 0.026(2) 0.017(3) -0.002(2)
C33 0.064(2) 0.069(2) 0.066(2) 0.040(2) 0.035(2) 0.038(2)
C41 0.0377(17) 0.0357(15) 0.0307(15) -0.0016(12) 0.0120(13) 0.0179(14)
C42 0.061(2) 0.0445(19) 0.058(2) 0.0013(16) 0.0150(18) 0.0314(18)
C43 0.0477(19) 0.0458(18) 0.0340(17) -0.0096(14) 0.0118(15) 0.0171(16)
C44 0.060(2) 0.060(2) 0.046(2) 0.0037(17) 0.0318(18) 0.0243(18)
C51 0.074(3) 0.071(2) 0.0321(18) 0.0017(16) 0.0198(18) 0.038(2)
C71 0.068(3) 0.076(3) 0.090(3) 0.029(2) 0.006(2) 0.032(2)

loop_
_atom_type_symbol
_atom_type_description
_atom_type_scat_dispersion_real
_atom_type_scat_dispersion_imag
_atom_type_scat_source
C C 0.0033 0.0016 'International Tables Vol C Tables 4.2.6.8 and 6.1.1.4'
H H 0.0000 0.0000 'International Tables Vol C Tables 4.2.6.8 and 6.1.1.4'
N N 0.0061 0.0033 'International Tables Vol C Tables 4.2.6.8 and 6.1.1.4'
Si Si 0.0817 0.0704 'International Tables Vol C Tables 4.2.6.8 and 6.1.1.4'
Ti Ti 0.2776 0.4457 'International Tables Vol C Tables 4.2.6.8 and 6.1.1.4'

loop_
_geom_angle_atom_site_label_1
_geom_angle_atom_site_label_2
_geom_angle_atom_site_label_3
_geom_angle
N3 Ti N2 108.47(10)
N3 Ti N5 116.98(10)
N2 Ti N5 131.91(11)
N3 Ti N4 109.87(10)
N2 Ti N4 98.63(9)
N5 Ti N4 80.60(9)
N3 Ti N1 85.64(9)
N2 Ti N1 79.48(9)
N5 Ti N1 88.81(9)
N4 Ti N1 163.96(9)
N2 Si2 C23 109.13(14)
N2 Si2 C21 111.92(16)
C23 Si2 C21 109.9(2)
N2 Si2 C22 110.70(15)
C23 Si2 C22 108.29(19)
C21 Si2 C22 106.79(19)
N3 Si3 C33 110.23(14)
N3 Si3 C31 109.97(16)
C33 Si3 C31 109.29(18)
N3 Si3 C32 108.56(16)
C33 Si3 C32 109.9(2)
C31 Si3 C32 108.9(2)
C15 N1 C11 118.5(3)
C15 N1 Ti 127.3(2)
C11 N1 Ti 113.99(18)
C2 N2 Si2 116.30(18)
C2 N2 Ti 111.29(17)
Si2 N2 Ti 127.73(13)
C3 N3 Si3 115.22(18)
C3 N3 Ti 115.70(17)
Si3 N3 Ti 128.91(13)
C4 N4 C41 118.5(2)
C4 N4 Ti 112.23(17)
C41 N4 Ti 127.04(17)
C5 N5 C51 114.3(2)
C5 N5 Ti 114.48(18)
C51 N5 Ti 128.3(2)
C4 N6 C6 112.6(3)
C7 N7 C6 110.4(3)
C7 N7 C71 112.1(3)
C6 N7 C71 116.0(3)
N3 C3 C1 116.5(2)
N2 C2 C1 117.5(2)
C11 C1 C10 112.8(2)
C11 C1 C3 110.3(2)
C10 C1 C3 106.5(2)
C11 C1 C2 108.7(2)
C10 C1 C2 105.8(2)
C3 C1 C2 112.6(2)
N6 C4 N4 125.9(3)
N6 C4 C5 122.1(3)
N4 C4 C5 111.9(2)
C7 C5 N5 127.5(3)
C7 C5 C4 117.6(3)
N5 C5 C4 114.3(2)
N7 C6 N6 116.8(3)
C5 C7 N7 120.7(3)
N1 C11 C12 120.6(3)
N1 C11 C1 115.3(2)
C12 C11 C1 124.1(3)
C11 C12 C13 120.1(3)
C14 C13 C12 118.9(3)
C13 C14 C15 119.0(3)
N1 C15 C14 122.8(3)
N4 C41 C43 108.1(2)
N4 C41 C44 111.2(2)
C43 C41 C44 108.5(3)
N4 C41 C42 110.8(2)
C43 C41 C42 107.8(3)
C44 C41 C42 110.4(3)

loop_
_geom_bond_atom_site_label_1
_geom_bond_atom_site_label_2
_geom_bond_distance
Ti N3 1.890(2)
Ti N2 1.937(2)
Ti N5 1.964(2)
Ti N4 2.035(2)
Ti N1 2.282(2)
Si2 N2 1.735(2)
Si2 C23 1.849(4)
Si2 C21 1.867(4)
Si2 C22 1.875(4)
Si3 N3 1.747(2)
Si3 C33 1.853(3)
Si3 C31 1.855(4)
Si3 C32 1.875(4)
N1 C15 1.345(4)
N1 C11 1.359(4)
N2 C2 1.474(4)
N3 C3 1.476(3)
N4 C4 1.379(3)
N4 C41 1.500(3)
N5 C5 1.393(4)
N5 C51 1.462(4)
N6 C4 1.298(4)
N6 C6 1.457(4)
N7 C7 1.414(5)
N7 C6 1.450(5)
N7 C71 1.464(5)
C3 C1 1.543(4)
C2 C1 1.558(4)
C1 C11 1.516(4)
C1 C10 1.538(4)
C4 C5 1.485(4)
C5 C7 1.350(4)
C11 C12 1.381(4)
C12 C13 1.381(5)
C13 C14 1.371(5)
C14 C15 1.371(5)
C41 C43 1.527(4)
C41 C44 1.529(4)
C41 C42 1.538(4)
